data_4328174
loop_
_publ_author_name
'Guocan Li'
'Lipika Ray'
'Elliot N. Glass'
'Kirill Kovnir'
'Andrey Khoroshutin'
'Serge I. Gorelsky'
'Michael Shatruk'

_publ_contact_author_address
;
Department of Chemistry and Biochemistry
Florida State University
95 Chieftan Way
Tallahassee, FL 32306-4390 
USA
;
_publ_contact_author_email shatruk@chem.fsu.edu
_publ_contact_author_fax (850)4178417
_publ_contact_author_name 'Shatruk, Michael'
_publ_contact_author_phone (850)6448281
_publ_section_title
;
 Synthesis of Panchromatic Ru(II) Thienyl-Dipyrrin Complexes and
 Evaluation of Their Light-Harvesting Capacity
;
_journal_name_full 'Inorganic Chemistry'
_journal_page_first 1614
_journal_page_last 1624
_journal_paper_doi 10.1021/ic2019204
_journal_volume 51
_journal_year 2012
_chemical_formula_moiety 'C33 H25 N6 Ru S, 2(C H Cl3), F6 P'
_chemical_formula_sum 'C35 H27 Cl6 F6 N6 P Ru S'
_chemical_formula_weight 1022.43
_chemical_name_systematic
; 
 ? 
;
_space_group_IT_number 2
_symmetry_cell_setting triclinic
_symmetry_space_group_name_Hall '-P 1'
_symmetry_space_group_name_H-M 'P -1'
_atom_sites_solution_hydrogens geom
_atom_sites_solution_primary direct
_atom_sites_solution_secondary difmap
_audit_creation_method manual
_cell_angle_alpha 100.9640(10)
_cell_angle_beta 101.3650(10)
_cell_angle_gamma 104.7820(10)
_cell_formula_units_Z 2
_cell_length_a 11.1262(14)
_cell_length_b 12.6553(16)
_cell_length_c 15.996(2)
_cell_measurement_temperature 153(2)
_cell_volume 2065.2(5)
_computing_cell_refinement 'SMART V5.625 (Bruker, 2000)'
_computing_data_collection 'SMART V5.625 (Bruker, 2000)'
_computing_data_reduction 'SAINT V6.32 (Bruker, 2001)'
_computing_publication_material 'SHELXL-97 (Sheldrick, 1997)'
_computing_structure_refinement 'SHELXL-97 (Sheldrick, 1997)'
_computing_structure_solution 'SHELXS-97 (Sheldrick, 1990)'
_diffrn_ambient_temperature 153(2)
_diffrn_measured_fraction_theta_full 0.996
_diffrn_measured_fraction_theta_max 0.996
_diffrn_radiation_monochromator graphite
_diffrn_radiation_source 'fine-focus sealed tube'
_diffrn_radiation_type MoK\a
_diffrn_radiation_wavelength 0.71073
_diffrn_reflns_av_R_equivalents 0.0190
_diffrn_reflns_av_sigmaI/netI 0.0196
_diffrn_reflns_limit_h_max 13
_diffrn_reflns_limit_h_min -13
_diffrn_reflns_limit_k_max 15
_diffrn_reflns_limit_k_min -15
_diffrn_reflns_limit_l_max 19
_diffrn_reflns_limit_l_min -19
_diffrn_reflns_number 19502
_diffrn_reflns_theta_full 25.00
_diffrn_reflns_theta_max 25.00
_diffrn_reflns_theta_min 1.96
_exptl_absorpt_coefficient_mu 0.920
_exptl_absorpt_correction_T_max 0.8744
_exptl_absorpt_correction_T_min 0.5736
_exptl_absorpt_correction_type multi-scan
_exptl_absorpt_process_details 'SADABS v2.03 (Bruker, 2003)'
_exptl_crystal_colour black
_exptl_crystal_density_diffrn 1.644
_exptl_crystal_description plate
_exptl_crystal_F_000 1020
_exptl_crystal_size_max 0.68
_exptl_crystal_size_mid 0.50
_exptl_crystal_size_min 0.15
_refine_diff_density_max 0.826
_refine_diff_density_min -0.476
_refine_diff_density_rms 0.070
_refine_ls_extinction_method none
_refine_ls_goodness_of_fit_ref 1.071
_refine_ls_hydrogen_treatment noref
_refine_ls_matrix_type full
_refine_ls_number_parameters 612
_refine_ls_number_reflns 7244
_refine_ls_number_restraints 48
_refine_ls_restrained_S_all 1.108
_refine_ls_R_factor_all 0.0440
_refine_ls_R_factor_gt 0.0420
_refine_ls_shift/su_max 0.007
_refine_ls_shift/su_mean 0.000
_refine_ls_structure_factor_coef Fsqd
_refine_ls_weighting_details 'calc w=1/[\s^2^(Fo^2^)+(0.0469P)^2^+3.9942P] where P=(Fo^2^+2Fc^2^)/3'
_refine_ls_weighting_scheme calc
_refine_ls_wR_factor_gt 0.1077
_refine_ls_wR_factor_ref 0.1091
_reflns_number_gt 6870
_reflns_number_total 7244
_reflns_threshold_expression >2sigma(I)
_cod_data_source_file ic2019204_si_002.cif
_cod_data_source_block C35H27Cl6F6N6PRuS
_cod_original_cell_volume 2065.2(4)
_cod_database_code 4328174

loop_
_symmetry_equiv_pos_as_xyz
'x, y, z'
'-x, -y, -z'

loop_
_atom_site_label
_atom_site_type_symbol
_atom_site_fract_x
_atom_site_fract_y
_atom_site_fract_z
_atom_site_U_iso_or_equiv
_atom_site_adp_type
_atom_site_occupancy
_atom_site_symmetry_multiplicity
_atom_site_calc_flag
_atom_site_refinement_flags
_atom_site_disorder_assembly
_atom_site_disorder_group
Ru1 Ru 0.86519(2) 0.26502(2) 0.172442(16) 0.02841(10) Uani 1 1 d . . .
C1A C 0.520(2) 0.440(2) -0.1732(17) 0.080(4) Uani 0.543(7) 1 d PD A -2
H1A H 0.5126 0.4128 -0.2375 0.096 Uiso 0.543(7) 1 calc PR A -2
Cl1A Cl 0.3737(10) 0.4280(11) -0.1453(8) 0.180(5) Uani 0.543(7) 1 d PD A -2
Cl2A Cl 0.5593(4) 0.3427(3) -0.10492(18) 0.0752(11) Uani 0.543(7) 1 d PD A -2
Cl3A Cl 0.6181(5) 0.5691(3) -0.1269(4) 0.1056(17) Uani 0.543(7) 1 d PD A -2
C1B C 0.500(3) 0.444(3) -0.156(2) 0.080(4) Uani 0.457(7) 1 d P A -1
H1B H 0.4708 0.3897 -0.2159 0.096 Uiso 0.457(7) 1 calc PR A -1
Cl2B Cl 0.6465(8) 0.4230(9) -0.1139(3) 0.158(5) Uani 0.457(7) 1 d P A -1
Cl1B Cl 0.3622(7) 0.4442(8) -0.1363(4) 0.0830(15) Uani 0.457(7) 1 d P A -1
Cl3B Cl 0.5760(4) 0.5943(6) -0.1879(6) 0.129(3) Uani 0.457(7) 1 d P A -1
P1 P 0.54154(10) -0.23176(10) -0.57467(6) 0.0468(3) Uani 1 1 d . . .
F1 F 0.5899(3) -0.1999(3) -0.47189(18) 0.0890(10) Uani 1 1 d . . .
F2 F 0.5208(3) -0.3604(2) -0.5742(2) 0.0842(9) Uani 1 1 d . . .
F3 F 0.3974(3) -0.2449(3) -0.5660(2) 0.0753(8) Uani 1 1 d . . .
F4 F 0.4837(4) -0.2634(4) -0.67741(19) 0.1186(15) Uani 1 1 d . . .
F5 F 0.6810(3) -0.2218(4) -0.5847(3) 0.1122(14) Uani 1 1 d . . .
F6 F 0.5631(3) -0.1038(3) -0.5750(3) 0.1052(12) Uani 1 1 d . . .
N1 N 0.8044(3) 0.1141(2) 0.20226(18) 0.0363(6) Uani 1 1 d . . .
N2 N 0.7730(3) 0.3081(2) 0.26752(18) 0.0347(6) Uani 1 1 d . . .
N3 N 1.0341(3) 0.3251(3) 0.27035(19) 0.0368(6) Uani 1 1 d . . .
N4 N 0.9373(3) 0.4236(3) 0.1563(2) 0.0395(7) Uani 1 1 d . . .
N5 N 0.9553(3) 0.2104(2) 0.07901(18) 0.0324(6) Uani 1 1 d . . .
N6 N 0.6958(3) 0.2119(3) 0.07387(19) 0.0377(7) Uani 1 1 d . B .
C1 C 0.8241(4) 0.0173(3) 0.1658(2) 0.0406(8) Uani 1 1 d . . .
H1 H 0.8676 0.0166 0.1203 0.049 Uiso 1 1 calc R . .
C2 C 0.7839(4) -0.0812(3) 0.1912(3) 0.0479(9) Uani 1 1 d . . .
H2 H 0.8013 -0.1475 0.1646 0.057 Uiso 1 1 calc R . .
C3 C 0.7183(4) -0.0821(4) 0.2558(3) 0.0564(11) Uani 1 1 d . . .
H3 H 0.6898 -0.1491 0.2743 0.068 Uiso 1 1 calc R . .
C4 C 0.6946(4) 0.0156(4) 0.2932(3) 0.0509(10) Uani 1 1 d . . .
H4 H 0.6491 0.0163 0.3376 0.061 Uiso 1 1 calc R . .
C5 C 0.7375(4) 0.1134(3) 0.2657(2) 0.0410(8) Uani 1 1 d . . .
C6 C 0.7196(4) 0.2227(3) 0.3021(2) 0.0417(8) Uani 1 1 d . . .
C7 C 0.6545(5) 0.2410(4) 0.3660(3) 0.0641(13) Uani 1 1 d . . .
H7 H 0.6182 0.1810 0.3900 0.077 Uiso 1 1 calc R . .
C8 C 0.6426(5) 0.3471(4) 0.3948(3) 0.0710(15) Uani 1 1 d . . .
H8 H 0.5967 0.3601 0.4380 0.085 Uiso 1 1 calc R . .
C9 C 0.6975(5) 0.4335(4) 0.3607(3) 0.0573(11) Uani 1 1 d . . .
H9 H 0.6907 0.5070 0.3800 0.069 Uiso 1 1 calc R . .
C10 C 0.7631(4) 0.4115(3) 0.2976(2) 0.0435(8) Uani 1 1 d . . .
H10 H 0.8025 0.4715 0.2747 0.052 Uiso 1 1 calc R . .
C11 C 1.0754(4) 0.2694(4) 0.3280(3) 0.0503(10) Uani 1 1 d . . .
H11 H 1.0232 0.1955 0.3241 0.060 Uiso 1 1 calc R . .
C12 C 1.1903(5) 0.3144(5) 0.3926(3) 0.0654(13) Uani 1 1 d . . .
H12 H 1.2161 0.2723 0.4322 0.078 Uiso 1 1 calc R . .
C13 C 1.2662(5) 0.4206(5) 0.3984(3) 0.0679(14) Uani 1 1 d . . .
H13 H 1.3461 0.4529 0.4417 0.081 Uiso 1 1 calc R . .
C14 C 1.2262(4) 0.4800(4) 0.3414(3) 0.0657(13) Uani 1 1 d . . .
H14 H 1.2782 0.5539 0.3451 0.079 Uiso 1 1 calc R . .
C15 C 1.1081(4) 0.4315(3) 0.2772(3) 0.0455(9) Uani 1 1 d . . .
C16 C 1.0554(4) 0.4859(3) 0.2112(3) 0.0498(10) Uani 1 1 d . . .
C17 C 1.1189(6) 0.5922(4) 0.2036(4) 0.0798(16) Uani 1 1 d . . .
H17 H 1.2011 0.6343 0.2421 0.096 Uiso 1 1 calc R . .
C18 C 1.0621(7) 0.6348(5) 0.1408(4) 0.092(2) Uani 1 1 d . . .
H18 H 1.1042 0.7076 0.1353 0.110 Uiso 1 1 calc R . .
C19 C 0.9410(6) 0.5720(4) 0.0835(3) 0.0707(14) Uani 1 1 d . . .
H19 H 0.8996 0.6011 0.0394 0.085 Uiso 1 1 calc R . .
C20 C 0.8849(4) 0.4668(3) 0.0937(3) 0.0471(9) Uani 1 1 d . . .
H20 H 0.8045 0.4224 0.0541 0.057 Uiso 1 1 calc R . .
C21 C 1.0839(4) 0.2305(3) 0.0914(2) 0.0427(9) Uani 1 1 d . . .
H21 H 1.1461 0.2681 0.1459 0.051 Uiso 1 1 calc R . .
C22 C 1.1125(4) 0.1881(4) 0.0124(3) 0.0546(11) Uani 1 1 d . . .
H22 H 1.1957 0.1919 0.0044 0.066 Uiso 1 1 calc R . .
C23 C 0.9991(4) 0.1405(4) -0.0503(2) 0.0463(9) Uani 1 1 d . . .
H23 H 0.9884 0.1051 -0.1104 0.056 Uiso 1 1 calc R . .
C24 C 0.8994(3) 0.1536(3) -0.0097(2) 0.0325(7) Uani 1 1 d . B .
C25 C 0.7669(3) 0.1226(3) -0.0513(2) 0.0322(7) Uani 1 1 d . . .
C26 C 0.6723(3) 0.1473(3) -0.0134(2) 0.0364(7) Uani 1 1 d . B .
C27 C 0.5372(4) 0.1122(5) -0.0528(3) 0.0598(12) Uani 1 1 d . . .
H27 H 0.4945 0.0675 -0.1111 0.072 Uiso 1 1 calc R B .
C28 C 0.4813(4) 0.1543(6) 0.0078(3) 0.0845(19) Uani 1 1 d . B .
H28 H 0.3919 0.1448 0.0001 0.101 Uiso 1 1 calc R . .
C29 C 0.5799(4) 0.2148(5) 0.0844(3) 0.0644(14) Uani 1 1 d . . .
H29 H 0.5662 0.2531 0.1372 0.077 Uiso 1 1 calc R B .
C30A C 0.7203(11) 0.0553(11) -0.1425(6) 0.030(2) Uani 0.679(6) 1 d PD B -3
C31A C 0.662(2) 0.0888(16) -0.2160(8) 0.0399(19) Uani 0.679(6) 1 d PD B -3
H31A H 0.6384 0.1561 -0.2125 0.048 Uiso 0.679(6) 1 calc PR B -3
C33A C 0.6451(18) 0.0083(15) -0.2949(8) 0.0556(16) Uani 0.679(6) 1 d PD B -3
H33A H 0.6081 0.0152 -0.3517 0.067 Uiso 0.679(6) 1 calc PR B -3
S1A S 0.6968(3) -0.1001(2) -0.27807(18) 0.0872(12) Uani 0.679(6) 1 d PD B -3
C32A C 0.7442(13) -0.0448(12) -0.1679(6) 0.054(2) Uani 0.679(6) 1 d PD B -3
H32A H 0.7836 -0.0799 -0.1276 0.064 Uiso 0.679(6) 1 calc PR B -3
C30B C 0.743(3) 0.064(3) -0.1529(14) 0.030(2) Uani 0.321(6) 1 d PD B -4
C32B C 0.765(3) -0.037(3) -0.1902(14) 0.054(2) Uani 0.321(6) 1 d PD B -4
H32B H 0.7960 -0.0837 -0.1570 0.064 Uiso 0.321(6) 1 calc PR B -4
C33B C 0.734(3) -0.062(2) -0.2853(16) 0.0872(12) Uani 0.321(6) 1 d PD B -4
H33B H 0.7629 -0.1119 -0.3227 0.105 Uiso 0.321(6) 1 calc PR B -4
S1B S 0.6389(9) 0.0139(8) -0.3179(4) 0.0556(16) Uani 0.321(6) 1 d PD B -4
C31B C 0.671(5) 0.098(4) -0.2168(17) 0.0399(19) Uani 0.321(6) 1 d PD B -4
H31B H 0.6424 0.1623 -0.2048 0.048 Uiso 0.321(6) 1 calc PR B -4
C2A C 1.0886(17) 0.780(3) 0.4002(11) 0.218(12) Uani 0.50 1 d PD C -5
H2A H 1.1623 0.7808 0.3730 0.261 Uiso 0.50 1 calc PR C -5
Cl4A Cl 0.9324(10) 0.7333(6) 0.3179(5) 0.164(4) Uani 0.50 1 d PD C -5
Cl5A Cl 1.0461(8) 0.6576(6) 0.4506(6) 0.160(3) Uani 0.50 1 d PD C -5
Cl6A Cl 1.1215(15) 0.8932(8) 0.4851(7) 0.217(6) Uani 0.50 1 d PD C -5
C2B C 0.983(2) 0.838(3) 0.4262(14) 0.218(12) Uani 0.25 1 d PD D -6
H2B H 0.9048 0.8537 0.4396 0.261 Uiso 0.25 1 calc PR D -6
Cl4B Cl 0.9797(13) 0.7927(16) 0.3137(6) 0.133(5) Uani 0.25 1 d PD D -6
Cl5B Cl 1.037(2) 0.728(2) 0.4736(10) 0.213(10) Uani 0.25 1 d PD D -6
Cl6B Cl 1.116(2) 0.948(2) 0.451(2) 0.38(3) Uani 0.25 1 d PD D -6
C2C C 1.107(2) 0.817(3) 0.4341(19) 0.218(12) Uani 0.25 1 d PD E -7
H2C H 1.1932 0.8044 0.4446 0.261 Uiso 0.25 1 calc PR E -7
Cl6C Cl 1.0652(19) 0.8972(17) 0.5244(8) 0.186(9) Uani 0.25 1 d PD E -7
Cl4C Cl 1.0640(14) 0.897(2) 0.3496(11) 0.220(10) Uani 0.25 1 d PD E -7
Cl5C Cl 0.974(2) 0.706(2) 0.413(2) 0.52(4) Uani 0.25 1 d PD E -7

loop_
_atom_site_aniso_label
_atom_site_aniso_U_11
_atom_site_aniso_U_22
_atom_site_aniso_U_33
_atom_site_aniso_U_23
_atom_site_aniso_U_13
_atom_site_aniso_U_12
Ru1 0.02908(15) 0.03348(16) 0.02595(15) 0.00918(11) 0.00913(10) 0.01239(11)
C1A 0.074(8) 0.089(4) 0.080(10) -0.010(6) 0.020(6) 0.055(6)
Cl1A 0.145(6) 0.162(7) 0.278(10) 0.071(6) 0.104(6) 0.072(5)
Cl2A 0.102(2) 0.0657(18) 0.0624(14) 0.0170(12) 0.0064(14) 0.0448(17)
Cl3A 0.102(3) 0.0661(17) 0.154(4) 0.033(2) 0.055(3) 0.0140(17)
C1B 0.074(8) 0.089(4) 0.080(10) -0.010(6) 0.020(6) 0.055(6)
Cl2B 0.163(7) 0.225(9) 0.091(3) -0.008(4) -0.022(3) 0.142(7)
Cl1B 0.071(3) 0.110(4) 0.091(3) 0.047(3) 0.026(2) 0.046(3)
Cl3B 0.064(2) 0.123(4) 0.172(6) -0.010(4) 0.012(3) 0.028(2)
P1 0.0448(6) 0.0641(7) 0.0324(5) 0.0181(5) 0.0089(4) 0.0150(5)
F1 0.100(2) 0.114(3) 0.0422(15) 0.0147(16) 0.0036(15) 0.029(2)
F2 0.0743(19) 0.0620(17) 0.121(3) 0.0193(17) 0.0263(18) 0.0302(15)
F3 0.0571(16) 0.091(2) 0.094(2) 0.0360(17) 0.0313(15) 0.0317(15)
F4 0.131(3) 0.196(4) 0.0379(16) 0.017(2) 0.0020(18) 0.089(3)
F5 0.0647(19) 0.183(4) 0.144(3) 0.110(3) 0.061(2) 0.056(2)
F6 0.087(2) 0.087(2) 0.150(3) 0.071(2) 0.022(2) 0.0180(19)
N1 0.0416(16) 0.0383(16) 0.0293(14) 0.0102(12) 0.0095(12) 0.0111(13)
N2 0.0345(15) 0.0410(16) 0.0282(14) 0.0080(12) 0.0091(12) 0.0105(12)
N3 0.0357(15) 0.0430(16) 0.0315(15) 0.0038(12) 0.0095(12) 0.0151(13)
N4 0.0490(18) 0.0404(16) 0.0381(16) 0.0127(13) 0.0213(14) 0.0196(14)
N5 0.0314(14) 0.0380(15) 0.0327(14) 0.0126(12) 0.0092(12) 0.0157(12)
N6 0.0330(15) 0.0529(18) 0.0300(15) 0.0087(13) 0.0105(12) 0.0173(13)
C1 0.046(2) 0.0405(19) 0.0378(19) 0.0132(16) 0.0091(16) 0.0166(16)
C2 0.055(2) 0.041(2) 0.051(2) 0.0167(18) 0.0134(19) 0.0156(18)
C3 0.064(3) 0.049(2) 0.055(3) 0.024(2) 0.013(2) 0.008(2)
C4 0.059(3) 0.053(2) 0.043(2) 0.0176(18) 0.0199(19) 0.010(2)
C5 0.043(2) 0.047(2) 0.0313(18) 0.0122(15) 0.0113(15) 0.0080(16)
C6 0.043(2) 0.048(2) 0.0302(18) 0.0077(15) 0.0126(15) 0.0061(16)
C7 0.083(3) 0.060(3) 0.051(3) 0.010(2) 0.041(2) 0.007(2)
C8 0.087(4) 0.069(3) 0.056(3) 0.000(2) 0.048(3) 0.010(3)
C9 0.071(3) 0.050(2) 0.051(2) 0.0003(19) 0.028(2) 0.017(2)
C10 0.048(2) 0.044(2) 0.042(2) 0.0084(16) 0.0177(17) 0.0167(17)
C11 0.053(2) 0.060(3) 0.039(2) 0.0111(18) 0.0015(18) 0.027(2)
C12 0.066(3) 0.083(4) 0.044(2) 0.002(2) -0.005(2) 0.041(3)
C13 0.050(3) 0.090(4) 0.049(3) -0.005(2) -0.006(2) 0.027(3)
C14 0.046(2) 0.066(3) 0.063(3) -0.005(2) 0.007(2) 0.001(2)
C15 0.039(2) 0.050(2) 0.042(2) 0.0018(17) 0.0112(16) 0.0088(17)
C16 0.051(2) 0.045(2) 0.048(2) 0.0081(18) 0.0190(19) 0.0029(18)
C17 0.084(4) 0.063(3) 0.075(3) 0.029(3) 0.013(3) -0.011(3)
C18 0.112(5) 0.061(3) 0.086(4) 0.034(3) 0.021(4) -0.011(3)
C19 0.111(4) 0.061(3) 0.057(3) 0.036(2) 0.032(3) 0.033(3)
C20 0.062(2) 0.049(2) 0.042(2) 0.0200(18) 0.0215(19) 0.0225(19)
C21 0.040(2) 0.061(2) 0.0344(18) 0.0106(17) 0.0106(15) 0.0281(18)
C22 0.041(2) 0.089(3) 0.045(2) 0.012(2) 0.0153(18) 0.039(2)
C23 0.048(2) 0.068(3) 0.0336(19) 0.0099(18) 0.0135(17) 0.037(2)
C24 0.0378(18) 0.0349(17) 0.0314(17) 0.0107(14) 0.0111(14) 0.0189(14)
C25 0.0395(18) 0.0296(16) 0.0314(17) 0.0114(13) 0.0090(14) 0.0145(14)
C26 0.0344(18) 0.045(2) 0.0296(17) 0.0104(15) 0.0082(14) 0.0113(15)
C27 0.034(2) 0.100(4) 0.035(2) 0.006(2) 0.0052(17) 0.013(2)
C28 0.033(2) 0.168(6) 0.044(2) 0.006(3) 0.0094(19) 0.033(3)
C29 0.038(2) 0.116(4) 0.036(2) 0.002(2) 0.0089(17) 0.032(2)
C30A 0.028(5) 0.039(3) 0.029(3) 0.010(2) 0.016(2) 0.012(3)
C31A 0.038(4) 0.051(4) 0.0344(18) 0.0113(19) 0.0104(17) 0.018(3)
C33A 0.0623(18) 0.080(2) 0.030(4) 0.011(2) 0.004(3) 0.0396(14)
S1A 0.112(2) 0.092(2) 0.0477(11) -0.0164(12) -0.0122(12) 0.0647(19)
C32A 0.081(6) 0.064(4) 0.026(5) 0.003(4) 0.011(4) 0.047(4)
C30B 0.028(5) 0.039(3) 0.029(3) 0.010(2) 0.016(2) 0.012(3)
C32B 0.081(6) 0.064(4) 0.026(5) 0.003(4) 0.011(4) 0.047(4)
C33B 0.112(2) 0.092(2) 0.0477(11) -0.0164(12) -0.0122(12) 0.0647(19)
S1B 0.0623(18) 0.080(2) 0.030(4) 0.011(2) 0.004(3) 0.0396(14)
C31B 0.038(4) 0.051(4) 0.0344(18) 0.0113(19) 0.0104(17) 0.018(3)
C2A 0.107(12) 0.35(3) 0.100(15) -0.108(18) -0.018(10) 0.062(16)
Cl4A 0.271(11) 0.138(5) 0.121(5) 0.029(4) 0.057(5) 0.128(6)
Cl5A 0.103(4) 0.145(5) 0.175(6) -0.039(5) 0.011(4) 0.020(4)
Cl6A 0.294(16) 0.146(7) 0.130(7) -0.035(6) -0.036(8) 0.049(8)
C2B 0.107(12) 0.35(3) 0.100(15) -0.108(18) -0.018(10) 0.062(16)
Cl4B 0.099(7) 0.227(16) 0.073(5) 0.033(8) -0.022(5) 0.087(9)
Cl5B 0.193(16) 0.30(3) 0.107(9) 0.098(14) -0.016(10) 0.026(17)
Cl6B 0.25(2) 0.28(3) 0.47(5) -0.13(3) 0.27(3) -0.13(2)
C2C 0.107(12) 0.35(3) 0.100(15) -0.108(18) -0.018(10) 0.062(16)
Cl6C 0.187(14) 0.238(19) 0.078(7) 0.055(10) 0.001(7) -0.016(12)
Cl4C 0.119(9) 0.45(3) 0.154(12) 0.173(17) 0.068(9) 0.090(15)
Cl5C 0.130(16) 0.78(8) 0.41(5) -0.18(5) 0.16(2) -0.09(3)

loop_
_atom_type_symbol
_atom_type_description
_atom_type_scat_dispersion_real
_atom_type_scat_dispersion_imag
_atom_type_scat_source
C C 0.0033 0.0016 'International Tables Vol C Tables 4.2.6.8 and 6.1.1.4'
H H 0.0000 0.0000 'International Tables Vol C Tables 4.2.6.8 and 6.1.1.4'
N N 0.0061 0.0033 'International Tables Vol C Tables 4.2.6.8 and 6.1.1.4'
F F 0.0171 0.0103 'International Tables Vol C Tables 4.2.6.8 and 6.1.1.4'
P P 0.1023 0.0942 'International Tables Vol C Tables 4.2.6.8 and 6.1.1.4'
S S 0.1246 0.1234 'International Tables Vol C Tables 4.2.6.8 and 6.1.1.4'
Cl Cl 0.1484 0.1585 'International Tables Vol C Tables 4.2.6.8 and 6.1.1.4'
Ru Ru -1.2594 0.8363 'International Tables Vol C Tables 4.2.6.8 and 6.1.1.4'

loop_
_geom_angle_atom_site_label_1
_geom_angle_atom_site_label_2
_geom_angle_atom_site_label_3
_geom_angle
N1 Ru1 N4 173.86(12)
N1 Ru1 N3 95.46(12)
N4 Ru1 N3 79.04(12)
N1 Ru1 N2 79.38(11)
N4 Ru1 N2 97.53(11)
N3 Ru1 N2 87.61(11)
N1 Ru1 N5 96.48(11)
N4 Ru1 N5 86.56(11)
N3 Ru1 N5 92.41(11)
N2 Ru1 N5 175.84(11)
N1 Ru1 N6 86.89(12)
N4 Ru1 N6 98.56(13)
N3 Ru1 N6 177.46(12)
N2 Ru1 N6 91.90(11)
N5 Ru1 N6 88.27(11)
Cl3A C1A Cl1A 109.2(13)
Cl3A C1A Cl2A 109.7(15)
Cl1A C1A Cl2A 91.3(13)
Cl1B C1B Cl2B 143(3)
Cl1B C1B Cl3B 108(2)
Cl2B C1B Cl3B 96.7(14)
F1 P1 F5 91.6(2)
F1 P1 F4 176.1(2)
F5 P1 F4 92.3(2)
F1 P1 F6 91.4(2)
F5 P1 F6 90.3(2)
F4 P1 F6 88.2(2)
F1 P1 F2 88.5(2)
F5 P1 F2 89.4(2)
F4 P1 F2 92.0(2)
F6 P1 F2 179.7(2)
F1 P1 F3 89.28(18)
F5 P1 F3 178.6(2)
F4 P1 F3 86.9(2)
F6 P1 F3 90.75(18)
F2 P1 F3 89.57(17)
C1 N1 C5 118.2(3)
C1 N1 Ru1 126.0(2)
C5 N1 Ru1 115.8(2)
C10 N2 C6 118.9(3)
C10 N2 Ru1 125.7(2)
C6 N2 Ru1 115.4(2)
C11 N3 C15 118.2(3)
C11 N3 Ru1 125.8(3)
C15 N3 Ru1 116.1(2)
C20 N4 C16 118.1(3)
C20 N4 Ru1 126.1(3)
C16 N4 Ru1 115.5(3)
C21 N5 C24 106.3(3)
C21 N5 Ru1 125.7(2)
C24 N5 Ru1 127.9(2)
C29 N6 C26 105.5(3)
C29 N6 Ru1 126.0(3)
C26 N6 Ru1 127.6(2)
N1 C1 C2 123.0(4)
C1 C2 C3 119.1(4)
C2 C3 C4 119.0(4)
C3 C4 C5 119.9(4)
N1 C5 C4 120.7(4)
N1 C5 C6 114.8(3)
C4 C5 C6 124.4(3)
N2 C6 C7 120.8(4)
N2 C6 C5 114.6(3)
C7 C6 C5 124.5(4)
C6 C7 C8 119.6(4)
C9 C8 C7 119.5(4)
C8 C9 C10 118.8(4)
N2 C10 C9 122.3(4)
N3 C11 C12 123.1(4)
C13 C12 C11 118.8(5)
C14 C13 C12 119.6(4)
C13 C14 C15 119.9(5)
N3 C15 C14 120.5(4)
N3 C15 C16 114.3(3)
C14 C15 C16 125.1(4)
N4 C16 C17 121.5(4)
N4 C16 C15 114.9(3)
C17 C16 C15 123.6(4)
C18 C17 C16 119.0(5)
C17 C18 C19 120.4(5)
C20 C19 C18 117.4(5)
N4 C20 C19 123.5(4)
N5 C21 C22 110.6(3)
C23 C22 C21 107.3(3)
C22 C23 C24 107.4(3)
N5 C24 C25 124.7(3)
N5 C24 C23 108.4(3)
C25 C24 C23 126.8(3)
C26 C25 C24 126.3(3)
C26 C25 C30A 114.8(5)
C24 C25 C30A 118.8(5)
C26 C25 C30B 124.0(11)
C24 C25 C30B 109.4(11)
C30A C25 C30B 11.4(14)
C25 C26 N6 124.5(3)
C25 C26 C27 127.3(3)
N6 C26 C27 108.2(3)
C28 C27 C26 107.5(4)
C27 C28 C29 107.2(4)
N6 C29 C28 111.6(4)
C32A C30A C31A 111.5(7)
C32A C30A C25 121.6(11)
C31A C30A C25 126.4(11)
C33A C31A C30A 110.5(11)
C31A C33A S1A 112.7(10)
C33A S1A C32A 91.9(6)
C30A C32A S1A 113.3(7)
C31B C30B C32B 110.1(15)
C31B C30B C25 121(2)
C32B C30B C25 128(2)
C30B C32B C33B 111.9(18)
C32B C33B S1B 108.1(17)
C33B S1B C31B 93.7(13)
C30B C31B S1B 113.3(18)
Cl6A C2A Cl4A 119.3(14)
Cl6A C2A Cl5A 103.4(12)
Cl4A C2A Cl5A 93.7(13)
Cl6B C2B Cl4B 95.6(16)
Cl6B C2B Cl5B 104.8(18)
Cl4B C2B Cl5B 102.2(16)
Cl5C C2C Cl6C 93.3(15)
Cl5C C2C Cl4C 103.6(19)
Cl6C C2C Cl4C 97.9(15)

loop_
_geom_bond_atom_site_label_1
_geom_bond_atom_site_label_2
_geom_bond_distance
Ru1 N1 2.037(3)
Ru1 N4 2.048(3)
Ru1 N3 2.055(3)
Ru1 N2 2.061(3)
Ru1 N5 2.066(3)
Ru1 N6 2.066(3)
C1A Cl3A 1.65(2)
C1A Cl1A 1.753(18)
C1A Cl2A 1.87(4)
C1B Cl1B 1.62(3)
C1B Cl2B 1.75(4)
C1B Cl3B 2.07(4)
P1 F1 1.563(3)
P1 F5 1.567(3)
P1 F4 1.574(3)
P1 F6 1.577(4)
P1 F2 1.587(3)
P1 F3 1.606(3)
N1 C1 1.344(5)
N1 C5 1.371(5)
N2 C10 1.346(5)
N2 C6 1.362(5)
N3 C11 1.343(5)
N3 C15 1.358(5)
N4 C20 1.335(5)
N4 C16 1.368(5)
N5 C21 1.354(5)
N5 C24 1.397(4)
N6 C29 1.342(5)
N6 C26 1.413(4)
C1 C2 1.377(5)
C2 C3 1.378(6)
C3 C4 1.380(6)
C4 C5 1.393(5)
C5 C6 1.474(5)
C6 C7 1.382(5)
C7 C8 1.383(7)
C8 C9 1.373(7)
C9 C10 1.384(5)
C11 C12 1.382(6)
C12 C13 1.368(8)
C13 C14 1.365(7)
C14 C15 1.405(6)
C15 C16 1.474(6)
C16 C17 1.390(6)
C17 C18 1.353(8)
C18 C19 1.406(8)
C19 C20 1.374(6)
C21 C22 1.404(5)
C22 C23 1.359(6)
C23 C24 1.420(5)
C24 C25 1.411(5)
C25 C26 1.386(5)
C25 C30A 1.458(9)
C25 C30B 1.590(19)
C26 C27 1.426(5)
C27 C28 1.350(6)
C28 C29 1.406(6)
C30A C32A 1.364(14)
C30A C31A 1.416(15)
C31A C33A 1.409(17)
C33A S1A 1.664(14)
S1A C32A 1.688(9)
C30B C31B 1.37(3)
C30B C32B 1.41(3)
C32B C33B 1.44(2)
C33B S1B 1.672(19)
S1B C31B 1.67(2)
C2A Cl6A 1.68(2)
C2A Cl4A 1.840(15)
C2A Cl5A 1.88(3)
C2B Cl6B 1.67(2)
C2B Cl4B 1.771(19)
C2B Cl5B 1.87(4)
C2C Cl5C 1.68(3)
C2C Cl6C 1.81(2)
C2C Cl4C 1.89(4)
